data_7113304
loop_
_publ_author_name
'Anssi Peuronen'
'Samu Forsblom'
'Manu Lahtinen'

_publ_section_title
;
 Sterically controlled self-assembly of tetrahedral M6L4 cages via
 cationic N-donor ligands
;
_journal_name_full Chem.Commun.
_journal_page_first 5469
_journal_paper_doi 10.1039/C3CC49663E
_journal_volume 50
_journal_year 2014
_chemical_formula_moiety 'C144 H234 Cu6 N42, 24(F6 P), 32(C2 H3 N)'
_chemical_formula_sum 'C208 H330 Cu6 F144 N74 P24'
_chemical_formula_weight 7727.96
_chemical_name_systematic
;
 ?
;
_space_group_crystal_system tetragonal
_space_group_IT_number 134
_space_group_name_Hall '-P 4ac 2bc'
_space_group_name_H-M_alt 'P 42/n n m'
_symmetry_space_group_name_Hall '-P 4ac 2bc'
_symmetry_space_group_name_H-M 'P 42/n n m :2'
_atom_sites_solution_hydrogens geom
_atom_sites_solution_primary iterative
_audit_creation_date 2014-03-17
_audit_creation_method
;
Olex2 1.2
(compiled 2014.02.28 svn.r2899 for OlexSys, GUI svn.r4781)
;
_cell_angle_alpha 90
_cell_angle_beta 90
_cell_angle_gamma 90
_cell_formula_units_Z 2
_cell_length_a 22.4999(5)
_cell_length_b 22.4999(5)
_cell_length_c 31.3098(12)
_cell_measurement_reflns_used 10342
_cell_measurement_temperature 123.00(10)
_cell_measurement_theta_max 74.7651
_cell_measurement_theta_min 3.1131
_cell_volume 15850.4(8)
_computing_cell_refinement
;
CrysAlisPro, Agilent Technologies,
Version 1.171.36.21 (release 14-08-2012 CrysAlis171 .NET)
(compiled Sep 14 2012,17:21:16)
;
_computing_data_collection
;
CrysAlisPro, Agilent Technologies,
Version 1.171.36.21 (release 14-08-2012 CrysAlis171 .NET)
(compiled Sep 14 2012,17:21:16)
;
_computing_data_reduction
;
CrysAlisPro, Agilent Technologies,
Version 1.171.36.21 (release 14-08-2012 CrysAlis171 .NET)
(compiled Sep 14 2012,17:21:16)
;
_computing_molecular_graphics 'Olex2 (Dolomanov et al., 2009)'
_computing_publication_material 'Olex2 (Dolomanov et al., 2009)'
_computing_structure_refinement 'ShelXL (Sheldrick, 2008)'
_computing_structure_solution
;
Superflip (Palatinus & Chapuis, 2007;Palatinus & van der Lee, 2008;
Palatinus et al., 2012)
;
_diffrn_ambient_temperature 123.00(10)
_diffrn_detector_area_resol_mean 10.3953
_diffrn_measured_fraction_theta_full 0.995
_diffrn_measured_fraction_theta_max 0.995
_diffrn_measurement_details
;
  1 omega -108.00  -79.00   1.0000   60.0000
omega____ theta____ kappa____ phi______ frames
    -      -41.8676 -155.0000  140.0000 29

  2 omega  -49.00   33.00   1.0000   60.0000
omega____ theta____ kappa____ phi______ frames
    -      -41.8676   37.0000 -180.0000 82

  3 omega   50.00   80.00   1.0000  300.0000
omega____ theta____ kappa____ phi______ frames
    -      107.8188  -30.0000 -150.0000 30

  4 omega   43.00   75.00   1.0000  300.0000
omega____ theta____ kappa____ phi______ frames
    -      107.8188  -30.0000  -30.0000 32

  5 omega   35.00   99.00   1.0000  300.0000
omega____ theta____ kappa____ phi______ frames
    -      107.8188  -45.0000   30.0000 64

  6 omega   79.00  146.00   1.0000  300.0000
omega____ theta____ kappa____ phi______ frames
    -      107.8188  -15.0000    0.0000 67

  7 omega -118.00   -9.00   1.0000   60.0000
omega____ theta____ kappa____ phi______ frames
    -      -41.8676  -77.0000   60.0000 109

  8 omega -115.00  -14.00   1.0000   60.0000
omega____ theta____ kappa____ phi______ frames
    -      -41.8676  -57.0000 -180.0000 101
;
_diffrn_measurement_device_type 'SuperNova, Dual, Cu at zero, Atlas'
_diffrn_measurement_method '\w scans'
_diffrn_orient_matrix_UB_11 -0.0638019000
_diffrn_orient_matrix_UB_12 -0.0067384000
_diffrn_orient_matrix_UB_13 -0.0172644000
_diffrn_orient_matrix_UB_21 -0.0235487000
_diffrn_orient_matrix_UB_22 0.0382090000
_diffrn_orient_matrix_UB_23 0.0370696000
_diffrn_orient_matrix_UB_31 0.0083794000
_diffrn_orient_matrix_UB_32 0.0565026000
_diffrn_orient_matrix_UB_33 -0.0271991000
_diffrn_radiation_monochromator mirror
_diffrn_radiation_type CuK\a
_diffrn_radiation_wavelength 1.54184
_diffrn_reflns_av_R_equivalents 0.1033
_diffrn_reflns_av_unetI/netI 0.0476
_diffrn_reflns_limit_h_max 20
_diffrn_reflns_limit_h_min -26
_diffrn_reflns_limit_k_max 27
_diffrn_reflns_limit_k_min -19
_diffrn_reflns_limit_l_max 33
_diffrn_reflns_limit_l_min -38
_diffrn_reflns_number 45580
_diffrn_reflns_theta_full 66.986
_diffrn_reflns_theta_max 66.986
_diffrn_reflns_theta_min 3.116
_diffrn_source 'SuperNova (Cu) X-ray Source'
_exptl_absorpt_coefficient_mu 2.894
_exptl_absorpt_correction_T_max 0.851
_exptl_absorpt_correction_T_min 0.655
_exptl_absorpt_correction_type analytical
_exptl_absorpt_process_details
;
CrysAlisPro, Agilent Technologies,
Version 1.171.36.21 (release 14-08-2012 CrysAlis171 .NET)
(compiled Sep 14 2012,17:21:16)
Analytical numeric absorption correction using a multifaceted crystal
            model based on expressions derived by R.C. Clark & J.S. Reid.
(Clark, R. C. & Reid, J. S. (1995). Acta Cryst. A51, 887-897)
;
_exptl_crystal_colour 'clear light green'
_exptl_crystal_colour_lustre clear
_exptl_crystal_colour_modifier light
_exptl_crystal_colour_primary green
_exptl_crystal_density_diffrn 1.619
_exptl_crystal_description prism
_exptl_crystal_F_000 7852
_exptl_crystal_size_max 0.1531
_exptl_crystal_size_mid 0.0692
_exptl_crystal_size_min 0.054
_refine_diff_density_max 0.611
_refine_diff_density_min -0.589
_refine_diff_density_rms 0.094
_refine_ls_extinction_method none
_refine_ls_goodness_of_fit_ref 1.021
_refine_ls_hydrogen_treatment constr
_refine_ls_matrix_type full
_refine_ls_number_parameters 496
_refine_ls_number_reflns 7301
_refine_ls_number_restraints 60
_refine_ls_restrained_S_all 1.023
_refine_ls_R_factor_all 0.1186
_refine_ls_R_factor_gt 0.0939
_refine_ls_shift/su_max 0.000
_refine_ls_shift/su_mean 0.000
_refine_ls_structure_factor_coef Fsqd
_refine_ls_weighting_details 'w=1/[\s^2^(Fo^2^)+(0.2000P)^2^] where P=(Fo^2^+2Fc^2^)/3'
_refine_ls_weighting_scheme calc
_refine_ls_wR_factor_gt 0.2699
_refine_ls_wR_factor_ref 0.2989
_reflns_number_gt 4526
_reflns_number_total 7301
_reflns_threshold_expression 'I > 2\s(I)'
_cod_data_source_file c3cc49663e2.cif
_cod_data_source_block Struct_1
_cod_original_cell_volume 15850.4(9)
_cod_database_code 7113304
_shelxl_version_number 2013-4
_shelx_space_group_comment
;
The symmetry employed for this shelxl refinement is uniquely defined
by the following loop, which should always be used as a source of
symmetry information in preference to the above space-group names.
They are only intended as comments.
;
_olex2_refinement_description
;
1. Fixed Uiso
 At 1.2 times of:
  All C(H) groups, All C(H,H) groups
 At 1.5 times of:
  All C(H,H,H) groups
2. Uiso/Uaniso restraints and constraints
Uanis(N8A) \\sim Ueq, Uanis(C23A) \\sim Ueq, Uanis(C24A) \\sim Ueq: with sigma
of 0.01 and sigma for terminal atoms of 0.02
Uanis(F4B) \\sim Ueq, Uanis(F3B) \\sim Ueq: with sigma of 0.01 and sigma for
terminal atoms of 0.02
Uanis(F9B) \\sim Ueq: with sigma of 0.01 and sigma for terminal atoms of 0.02
Uanis(N8B) \\sim Ueq, Uanis(C23B) \\sim Ueq, Uanis(C24B) \\sim Ueq: with sigma
of 0.01 and sigma for terminal atoms of 0.02
Uanis(F8B) \\sim Ueq: with sigma of 0.01 and sigma for terminal atoms of 0.02
3. Others
 Sof(F8B)=Sof(F9B)=1-FVAR(1)
 Sof(F8A)=Sof(F9A)=FVAR(1)
 Fixed Sof: N6(0.5) N8A(0.125) N8B(0.125) H9A(0.5) H9B(0.5) H10A(0.5)
 H10B(0.5) H12A(0.5) H12B(0.5) C19(0.5) C20(0.5) H20A(0.5) H20B(0.5) H20C(0.5)
 H22A(0.5) H22B(0.5) H22C(0.5) C23A(0.125) C23B(0.125) C24A(0.125) H(0.125)
 HA(0.125) HB(0.125) C24B(0.125) HC(0.125) HD(0.125) HE(0.125) F3A(0.375)
 F3B(0.25) F4A(0.375) F4B(0.25) F5(0.375) H26A(0.5) H26B(0.5) H26C(0.5)
 F4C(0.375)
4.a Secondary CH2 refined with riding coordinates:
 C1(H1A,H1B), C2(H2A,H2B), C3(H3A,H3B), C4(H4A,H4B), C5(H5A,H5B), C6(H6A,H6B),
 C7(H7A,H7B), C8(H8A,H8B), C9(H9A,H9B), C10(H10A,H10B), C11(H11A,H11B),
 C12(H12A,H12B)
4.b Me refined with riding coordinates:
 C24A(H,HA,HB), C24B(HC,HD,HE), C26(H26A,H26B,H26C)
4.c Aromatic/amide H refined with riding coordinates:
 C13(H13), C15(H15)
4.d Idealised Me refined as rotating group:
 C18(H18A,H18B,H18C), C20(H20A,H20B,H20C), C22(H22A,H22B,H22C), C28(H28A,H28B,
 H28C)
;
_smtbx_masks_special_details
;
Olex2 solvent masking procedure was used to remove electron density
corresponding to 16 PF6- anions and (estimated) 40 MeCN solvent molecules in the 
unit cell (8 PF6- and 20 MeCN/formula unit). The masked PF6- anions could be 
identified from the electron density map but were too severely disordered for an
agreeable structure refinement. The  omitted atoms are included in the formula 
and calculations.
;
_olex2_computing_structure_refinement_long 'ShelXL (Sheldrick, 2008)'

loop_
_space_group_symop_operation_xyz
'x, y, z'
'-y+1/2, x, z+1/2'
'x, -y+1/2, -z+1/2'
'-x+1/2, -y+1/2, z'
'-y+1/2, -x+1/2, -z'
'y, x, -z'
'y, -x+1/2, z+1/2'
'-x+1/2, y, -z+1/2'
'-x, -y, -z'
'y-1/2, -x, -z-1/2'
'-x, y-1/2, z-1/2'
'x-1/2, y-1/2, -z'
'y-1/2, x-1/2, z'
'-y, -x, z'
'-y, x-1/2, -z-1/2'
'x-1/2, -y, z-1/2'

loop_
_atom_site_label
_atom_site_type_symbol
_atom_site_fract_x
_atom_site_fract_y
_atom_site_fract_z
_atom_site_U_iso_or_equiv
_atom_site_adp_type
_atom_site_occupancy
_atom_site_site_symmetry_order
_atom_site_calc_flag
_atom_site_refinement_flags_posn
_atom_site_refinement_flags_adp
_atom_site_refinement_flags_occupancy
_atom_site_disorder_assembly
_atom_site_disorder_group
Cu1 Cu 0.2500 0.40639(5) 0.7500 0.0660(4) Uani 1 2 d S T P . .
Cu2 Cu 0.2500 0.7500 0.51768(4) 0.0536(4) Uani 1 4 d S T P . .
N1 N 0.31784(16) 0.40531(19) 0.70493(11) 0.0593(9) Uani 1 1 d . . . . .
N2 N 0.40004(16) 0.40080(15) 0.64768(10) 0.0514(8) Uani 1 1 d . . . . .
N3 N 0.31448(13) 0.68552(13) 0.51646(16) 0.0512(11) Uani 1 2 d S T P B .
N4 N 0.39530(13) 0.60470(13) 0.51134(14) 0.0452(10) Uani 1 2 d S T P . .
N5 N 0.19286(19) 0.3702(2) 0.70724(14) 0.0760(12) Uani 1 1 d . . . . .
N6 N 0.2641(4) 0.4952(4) 0.7616(3) 0.067(2) Uani 0.5 1 d . . . A 1
N7 N 0.3091(2) 0.8091(2) 0.4927(3) 0.0784(18) Uani 1 2 d S T P B .
N8A N 0.2500 0.7500 0.579(2) 0.103(13) Uani 0.5 4 d S TU P B 1
N8B N 0.2500 0.7500 0.5840(14) 0.062(7) Uani 0.5 4 d S TU P B 2
C1 C 0.3319(3) 0.3431(2) 0.69481(16) 0.0705(13) Uani 1 1 d . . . . .
H1A H 0.2980 0.3245 0.6811 0.085 Uiso 1 1 calc R . . . .
H1B H 0.3403 0.3215 0.7210 0.085 Uiso 1 1 calc R . . . .
C2 C 0.3859(3) 0.3398(2) 0.66514(17) 0.0709(13) Uani 1 1 d . . . . .
H2A H 0.4199 0.3246 0.6808 0.085 Uiso 1 1 calc R . . . .
H2B H 0.3776 0.3127 0.6417 0.085 Uiso 1 1 calc R . . . .
C3 C 0.3716(3) 0.4364(3) 0.71963(15) 0.0751(14) Uani 1 1 d . . . . .
H3A H 0.3876 0.4160 0.7444 0.090 Uiso 1 1 calc R . . . .
H3B H 0.3611 0.4765 0.7282 0.090 Uiso 1 1 calc R . . . .
C4 C 0.4191(2) 0.4391(2) 0.68457(14) 0.0649(12) Uani 1 1 d . . . . .
H4A H 0.4243 0.4798 0.6751 0.078 Uiso 1 1 calc R . . . .
H4B H 0.4568 0.4250 0.6957 0.078 Uiso 1 1 calc R . . . .
C5 C 0.2997(2) 0.4363(3) 0.66493(16) 0.0741(14) Uani 1 1 d . . . . .
H5A H 0.2962 0.4786 0.6705 0.089 Uiso 1 1 calc R . . . .
H5B H 0.2610 0.4219 0.6560 0.089 Uiso 1 1 calc R . . . .
C6 C 0.3437(2) 0.4264(2) 0.62948(14) 0.0633(11) Uani 1 1 d . . . . .
H6A H 0.3272 0.3993 0.6085 0.076 Uiso 1 1 calc R . . . .
H6B H 0.3523 0.4638 0.6153 0.076 Uiso 1 1 calc R . . . .
C7 C 0.37053(18) 0.70545(19) 0.53728(15) 0.0556(10) Uani 1 1 d . . . . .
H7A H 0.3626 0.7155 0.5669 0.067 Uiso 1 1 calc R . . B .
H7B H 0.3850 0.7409 0.5230 0.067 Uiso 1 1 calc R . . . .
C8 C 0.4180(2) 0.6573(2) 0.53548(19) 0.0684(13) Uani 1 1 d . . . . .
H8A H 0.4533 0.6727 0.5216 0.082 Uiso 1 1 calc R . . . .
H8B H 0.4288 0.6454 0.5642 0.082 Uiso 1 1 calc R . . . .
C9 C 0.32801(18) 0.67199(18) 0.4704(2) 0.0628(16) Uani 1 2 d S T P . .
H9A H 0.3415 0.7079 0.4562 0.075 Uiso 0.5 1 calc R . . B .
H9B H 0.2921 0.6585 0.4562 0.075 Uiso 0.5 1 calc R . . . .
C10 C 0.3754(2) 0.6246(2) 0.4670(2) 0.089(3) Uani 1 2 d S T P B .
H10A H 0.4092 0.6401 0.4514 0.107 Uiso 0.5 1 calc R . . . .
H10B H 0.3599 0.5908 0.4514 0.107 Uiso 0.5 1 calc R . . . .
C11 C 0.4478(2) 0.39474(17) 0.61431(13) 0.0529(10) Uani 1 1 d . . . . .
H11A H 0.4808 0.3727 0.6265 0.063 Uiso 1 1 calc R . . . .
H11B H 0.4322 0.3717 0.5907 0.063 Uiso 1 1 calc R . . . .
C12 C 0.44169(16) 0.55831(16) 0.50458(17) 0.0474(12) Uani 1 2 d S T P . .
H12A H 0.4737 0.5755 0.4879 0.057 Uiso 0.5 1 calc R . . . .
H12B H 0.4245 0.5263 0.4879 0.057 Uiso 0.5 1 calc R . . . .
C13 C 0.52267(16) 0.47733(16) 0.61449(17) 0.0476(12) Uani 1 2 d S T P . .
H13 H 0.5412 0.4588 0.6375 0.057 Uiso 1 2 calc RS T P . .
C14 C 0.47067(18) 0.45295(16) 0.59735(12) 0.0464(9) Uani 1 1 d . . . . .
C15 C 0.44427(16) 0.48025(16) 0.56251(12) 0.0446(8) Uani 1 1 d . . . . .
H15 H 0.4103 0.4638 0.5505 0.053 Uiso 1 1 calc R . . . .
C16 C 0.46806(15) 0.53194(15) 0.54537(15) 0.0425(11) Uani 1 2 d S T P . .
C17 C 0.1569(3) 0.3586(3) 0.68245(19) 0.0787(15) Uani 1 1 d . . . . .
C18 C 0.1118(3) 0.3480(3) 0.6517(2) 0.0948(19) Uani 1 1 d . . . . .
H18A H 0.1249 0.3179 0.6321 0.142 Uiso 1 1 calc GR . . . .
H18B H 0.1036 0.3840 0.6363 0.142 Uiso 1 1 calc GR . . . .
H18C H 0.0763 0.3348 0.6658 0.142 Uiso 1 1 calc GR . . . .
C19 C 0.2788(7) 0.5385(8) 0.7758(4) 0.100(4) Uani 0.5 1 d . . . A 1
C20 C 0.3010(8) 0.5915(8) 0.7954(6) 0.137(7) Uani 0.5 1 d . . . A 1
H20A H 0.3378 0.6026 0.7822 0.205 Uiso 0.5 1 calc GR . . A 1
H20B H 0.3074 0.5844 0.8253 0.205 Uiso 0.5 1 calc GR . . A 1
H20C H 0.2726 0.6229 0.7919 0.205 Uiso 0.5 1 calc GR . . A 1
C21 C 0.3443(3) 0.8443(3) 0.4856(4) 0.090(3) Uani 1 2 d S T P . .
C22 C 0.3892(3) 0.8892(3) 0.4757(5) 0.124(5) Uani 1 2 d S T P B .
H22A H 0.3703 0.9272 0.4723 0.186 Uiso 0.5 1 calc GR . . C -1
H22B H 0.4092 0.8786 0.4498 0.186 Uiso 0.5 1 calc GR . . C -1
H22C H 0.4175 0.8913 0.4986 0.186 Uiso 0.5 1 calc GR . . C -1
C23A C 0.2500 0.7500 0.6218(12) 0.097(7) Uani 0.5 4 d S TU P B 1
C23B C 0.2795(10) 0.7795(10) 0.6100(12) 0.070(6) Uani 0.25 2 d S TU P B 2
C24A C 0.2500 0.7500 0.6693(16) 0.145(13) Uani 0.5 4 d S TU P B 1
H H 0.2792 0.7777 0.6796 0.217 Uiso 0.125 1 calc R . . B -1
HA H 0.2593 0.7109 0.6796 0.217 Uiso 0.125 1 calc R . . B -1
HB H 0.2114 0.7615 0.6796 0.217 Uiso 0.125 1 calc R . . B -1
C24B C 0.2852(17) 0.7852(17) 0.6530(17) 0.117(13) Uani 0.25 2 d S TU P B 2
HC H 0.3183 0.7618 0.6627 0.175 Uiso 0.125 1 calc R . . B -2
HD H 0.2495 0.7717 0.6667 0.175 Uiso 0.125 1 calc R . . B -2
HE H 0.2919 0.8262 0.6601 0.175 Uiso 0.125 1 calc R . . B -2
P1 P 0.37629(7) 0.62371(7) 0.67204(6) 0.0767(6) Uani 1 2 d S T P . .
F1 F 0.34058(19) 0.65942(19) 0.6388(2) 0.130(2) Uani 1 2 d S T P D .
F2 F 0.4131(3) 0.5869(3) 0.7063(3) 0.196(5) Uani 1 2 d S T P D .
F3A F 0.4132(3) 0.5868(3) 0.6393(3) 0.113(3) Uani 0.75 2 d S T P D 1
F3B F 0.4284(10) 0.6252(11) 0.6407(8) 0.115(6) Uani 0.25 1 d . U . D 2
F4A F 0.3365(7) 0.5676(8) 0.6629(7) 0.145(6) Uani 0.375 1 d . . . D 1
F4B F 0.3219(17) 0.6166(19) 0.6975(13) 0.178(12) Uani 0.25 1 d . U . D 3
F5 F 0.3397(5) 0.6603(5) 0.7075(4) 0.198(8) Uani 0.75 2 d S T P D 1
P3 P 0.23613(11) 0.53646(10) 0.39854(8) 0.1151(7) Uani 1 1 d . . . . .
F10 F 0.2172(3) 0.6044(3) 0.3961(2) 0.173(2) Uani 1 1 d . . . . .
F11 F 0.2356(5) 0.5317(5) 0.3474(2) 0.235(4) Uani 1 1 d . . . . .
F12 F 0.1668(3) 0.5187(3) 0.3986(2) 0.170(3) Uani 1 1 d . . . . .
F13 F 0.25293(19) 0.4685(2) 0.40077(17) 0.1226(16) Uani 1 1 d . . . . .
F14 F 0.2346(2) 0.5434(2) 0.44860(16) 0.1232(15) Uani 1 1 d . . . . .
F15 F 0.3015(3) 0.5562(2) 0.3965(3) 0.168(3) Uani 1 1 d . . . . .
P2 P 0.2500 0.2500 0.40406(8) 0.0886(7) Uani 1 2 d S T P . .
F6 F 0.2500 0.2500 0.3541(2) 0.168(4) Uani 1 2 d S T P E .
F7 F 0.2500 0.2500 0.4544(2) 0.126(2) Uani 1 2 d S T P E .
F8A F 0.2628(3) 0.3188(2) 0.4034(2) 0.131(3) Uani 0.876(11) 1 d . . . E 1
F8B F 0.3111(19) 0.287(2) 0.4138(13) 0.114(14) Uani 0.124(11) 1 d . U . E 2
F9A F 0.1807(2) 0.2617(3) 0.40137(19) 0.121(2) Uani 0.876(11) 1 d . . . E 1
F9B F 0.2025(18) 0.3083(19) 0.4237(11) 0.118(15) Uani 0.124(11) 1 d . U . E 2
N10 N 0.3390(3) 0.4434(3) 0.48774(18) 0.1016(17) Uani 1 1 d . . . . .
C27 C 0.2932(4) 0.4206(3) 0.49165(19) 0.0919(18) Uani 1 1 d . . . . .
C28 C 0.2357(4) 0.3937(5) 0.4939(3) 0.141(4) Uani 1 1 d . . . . .
H28A H 0.2370 0.3554 0.4804 0.211 Uiso 1 1 calc GR . . . .
H28B H 0.2074 0.4185 0.4794 0.211 Uiso 1 1 calc GR . . . .
H28C H 0.2243 0.3893 0.5232 0.211 Uiso 1 1 calc GR . . . .
N9 N 0.2500 0.4234(8) 0.2500 0.178(7) Uani 1 2 d S T P . .
C25 C 0.2500 0.4743(6) 0.2500 0.131(5) Uani 1 2 d S T P . .
C26 C 0.2500 0.5366(10) 0.2500 0.239(14) Uani 1 2 d S T P . .
H26A H 0.2175 0.5508 0.2330 0.359 Uiso 0.5 1 calc R . . F -1
H26B H 0.2868 0.5508 0.2383 0.359 Uiso 0.5 1 calc R . . F -1
H26C H 0.2458 0.5508 0.2787 0.359 Uiso 0.5 1 calc R . . F -1
F4C F 0.3338(11) 0.5802(8) 0.6898(6) 0.170(10) Uani 0.375 1 d . . . D 2

loop_
_atom_site_aniso_label
_atom_site_aniso_U_11
_atom_site_aniso_U_22
_atom_site_aniso_U_33
_atom_site_aniso_U_23
_atom_site_aniso_U_13
_atom_site_aniso_U_12
Cu1 0.0608(6) 0.0954(8) 0.0418(5) 0.000 0.0078(4) 0.000
Cu2 0.0494(4) 0.0494(4) 0.0619(8) 0.000 0.000 0.0165(5)
N1 0.058(2) 0.085(3) 0.0352(15) 0.0031(17) 0.0038(15) -0.0018(17)
N2 0.0598(19) 0.0547(18) 0.0396(16) -0.0019(15) 0.0033(15) 0.0010(14)
N3 0.0505(15) 0.0505(15) 0.052(3) -0.0010(14) 0.0010(14) 0.0135(19)
N4 0.0500(15) 0.0500(15) 0.036(2) -0.0019(13) 0.0019(13) 0.0141(19)
N5 0.060(2) 0.116(4) 0.052(2) -0.007(2) 0.007(2) -0.002(2)
N6 0.068(6) 0.074(5) 0.060(6) -0.012(4) 0.023(4) -0.003(4)
N7 0.061(2) 0.061(2) 0.114(5) 0.018(3) 0.018(3) 0.016(3)
N8A 0.109(13) 0.109(13) 0.091(17) 0.000 0.000 0.027(9)
N8B 0.065(7) 0.065(7) 0.057(10) 0.000 0.000 0.050(7)
C1 0.081(3) 0.078(3) 0.053(2) -0.001(2) 0.009(2) -0.009(2)
C2 0.082(3) 0.066(3) 0.065(3) 0.011(2) 0.017(3) 0.006(2)
C3 0.087(3) 0.096(4) 0.042(2) -0.008(2) 0.010(2) -0.025(3)
C4 0.056(2) 0.095(3) 0.044(2) -0.017(2) 0.005(2) -0.011(2)
C5 0.065(3) 0.103(4) 0.054(3) 0.021(3) 0.007(2) 0.008(3)
C6 0.061(3) 0.082(3) 0.047(2) 0.007(2) -0.002(2) 0.003(2)
C7 0.054(2) 0.051(2) 0.061(2) -0.0078(19) -0.001(2) 0.0127(17)
C8 0.054(2) 0.058(2) 0.093(4) -0.021(2) -0.009(2) 0.0200(19)
C9 0.067(2) 0.067(2) 0.055(3) 0.0032(19) -0.0032(19) 0.023(3)
C10 0.114(4) 0.114(4) 0.040(3) 0.001(2) -0.001(2) 0.062(5)
C11 0.066(2) 0.047(2) 0.046(2) 0.0011(17) 0.010(2) 0.0047(17)
C12 0.0538(18) 0.0538(18) 0.035(2) -0.0037(15) 0.0037(15) 0.013(2)
C13 0.0539(18) 0.0539(18) 0.035(2) 0.0016(15) -0.0016(15) 0.014(2)
C14 0.058(2) 0.0427(18) 0.0390(18) -0.0035(16) 0.0086(17) 0.0093(16)
C15 0.0465(19) 0.0491(19) 0.0380(18) -0.0086(16) 0.0008(15) 0.0103(15)
C16 0.0505(17) 0.0505(17) 0.027(2) -0.0047(14) 0.0047(14) 0.015(2)
C17 0.064(3) 0.106(4) 0.066(3) -0.008(3) 0.014(3) 0.000(3)
C18 0.087(4) 0.122(5) 0.076(4) -0.024(4) -0.015(3) -0.010(3)
C19 0.108(10) 0.120(11) 0.073(7) 0.005(8) 0.041(7) -0.015(8)
C20 0.140(14) 0.135(14) 0.135(14) -0.075(12) 0.016(12) -0.041(11)
C21 0.066(3) 0.066(3) 0.138(8) 0.020(4) 0.020(4) 0.019(4)
C22 0.079(3) 0.079(3) 0.215(14) 0.039(5) 0.039(5) 0.014(4)
C23A 0.096(8) 0.096(8) 0.099(11) 0.000 0.000 0.027(9)
C23B 0.065(7) 0.065(7) 0.080(11) 0.003(6) 0.003(6) 0.012(8)
C24A 0.142(14) 0.142(14) 0.15(2) 0.000 0.000 0.041(16)
C24B 0.109(13) 0.109(13) 0.13(2) -0.002(12) -0.002(12) 0.022(16)
P1 0.0849(8) 0.0849(8) 0.0603(10) -0.0105(7) 0.0105(7) 0.0117(10)
F1 0.148(4) 0.148(4) 0.095(4) 0.014(2) -0.014(2) 0.057(4)
F2 0.240(8) 0.240(8) 0.109(6) 0.000(4) 0.000(4) 0.097(10)
F3A 0.132(5) 0.132(5) 0.075(4) -0.019(3) 0.019(3) 0.046(7)
F3B 0.100(8) 0.120(10) 0.124(10) 0.004(8) 0.016(8) -0.002(8)
F4A 0.113(10) 0.151(13) 0.170(15) -0.057(12) 0.036(11) -0.042(8)
F4B 0.154(16) 0.20(2) 0.18(2) 0.005(17) 0.072(15) -0.012(17)
F5 0.247(12) 0.247(12) 0.099(7) -0.054(5) 0.054(5) 0.069(17)
P3 0.1236(16) 0.1094(15) 0.1124(16) -0.0417(13) -0.0038(13) 0.0035(11)
F10 0.199(6) 0.128(4) 0.192(6) -0.020(4) 0.003(5) 0.007(4)
F11 0.314(11) 0.284(10) 0.107(4) -0.031(6) 0.031(5) -0.038(8)
F12 0.120(4) 0.187(5) 0.203(6) -0.092(5) -0.028(4) 0.010(4)
F13 0.115(3) 0.119(3) 0.134(4) -0.038(3) -0.017(2) 0.009(2)
F14 0.118(3) 0.141(4) 0.110(3) -0.039(3) -0.019(3) 0.006(3)
F15 0.141(4) 0.129(4) 0.235(7) -0.081(4) 0.053(4) -0.010(3)
P2 0.0929(15) 0.1030(16) 0.0699(13) 0.000 0.000 -0.0280(12)
F6 0.129(5) 0.310(12) 0.066(3) 0.000 0.000 -0.108(6)
F7 0.183(7) 0.125(5) 0.070(3) 0.000 0.000 -0.039(4)
F8A 0.166(6) 0.097(4) 0.129(5) 0.021(3) 0.014(4) -0.028(3)
F8B 0.12(2) 0.12(2) 0.106(18) 0.034(15) 0.010(15) -0.029(15)
F9A 0.098(3) 0.147(6) 0.117(4) 0.012(4) 0.009(3) -0.007(3)
F9B 0.13(2) 0.14(2) 0.088(18) -0.020(15) -0.037(14) 0.020(15)
N10 0.083(3) 0.143(5) 0.079(3) -0.018(3) -0.001(3) -0.007(3)
C27 0.114(5) 0.100(4) 0.061(3) -0.009(3) -0.006(3) -0.001(4)
C28 0.155(8) 0.153(8) 0.115(7) -0.033(6) 0.032(6) -0.071(7)
N9 0.219(15) 0.174(13) 0.141(11) 0.000 -0.103(10) 0.000
C25 0.200(14) 0.094(8) 0.097(7) 0.000 -0.077(8) 0.000
C26 0.42(4) 0.159(18) 0.140(16) 0.000 -0.058(19) 0.000
F4C 0.27(2) 0.098(10) 0.144(13) -0.028(10) 0.135(16) -0.075(13)

loop_
_atom_type_symbol
_atom_type_description
_atom_type_scat_dispersion_real
_atom_type_scat_dispersion_imag
_atom_type_scat_source
C C 0.0181 0.0091 'International Tables Vol C Tables 4.2.6.8 and 6.1.1.4'
H H 0.0000 0.0000 'International Tables Vol C Tables 4.2.6.8 and 6.1.1.4'
Cu Cu -1.9646 0.5888 'International Tables Vol C Tables 4.2.6.8 and 6.1.1.4'
F F 0.0727 0.0534 'International Tables Vol C Tables 4.2.6.8 and 6.1.1.4'
N N 0.0311 0.0180 'International Tables Vol C Tables 4.2.6.8 and 6.1.1.4'
P P 0.2955 0.4335 'International Tables Vol C Tables 4.2.6.8 and 6.1.1.4'

loop_
_exptl_crystal_face_index_h
_exptl_crystal_face_index_k
_exptl_crystal_face_index_l
_exptl_crystal_face_perp_dist
_exptl_oxdiff_crystal_face_indexfrac_h
_exptl_oxdiff_crystal_face_indexfrac_k
_exptl_oxdiff_crystal_face_indexfrac_l
_exptl_oxdiff_crystal_face_x
_exptl_oxdiff_crystal_face_y
_exptl_oxdiff_crystal_face_z
4 2 20 0.0323 3.9998 1.9998 20.0010 -0.6140 0.7237 -0.3975
-4 -1 -20 0.0183 -3.9998 -0.9999 -20.0011 0.6072 -0.6854 0.4540
1 11 -13 0.0496 1.0001 10.9999 -13.0014 0.0865 -0.0852 0.9835
-1 -12 11 0.0558 -1.0001 -11.9999 11.0014 -0.0453 -0.0271 -0.9856
1 12 -11 0.0558 1.0001 11.9999 -11.0014 0.0453 0.0271 0.9856
-15 1 0 0.0312 -15.0003 1.0000 -0.0017 0.9503 0.3914 -0.0691
15 -1 0 0.0312 15.0003 -1.0000 0.0017 -0.9503 -0.3914 0.0691
-9 1 16 0.0418 -9.0004 0.9999 15.9995 0.2913 0.8432 -0.4541
-7 13 3 0.0764 -7.0003 12.9998 2.9981 0.3073 0.7727 0.5943
7 -12 -4 0.0641 7.0003 -11.9998 -3.9983 -0.2967 -0.7716 -0.5106
-10 -5 -13 0.0361 -10.0000 -4.9999 -13.0011 0.8962 -0.4375 -0.0127
13 1 8 0.0345 13.0002 1.0000 8.0016 -0.9743 0.0287 -0.0522
8 -2 -17 0.0177 8.0004 -1.9998 -16.9996 -0.2035 -0.8950 0.4164

loop_
_geom_angle_atom_site_label_1
_geom_angle_atom_site_label_2
_geom_angle_atom_site_label_3
_geom_angle
_geom_angle_site_symmetry_1
_geom_angle_site_symmetry_3
N1 Cu1 N1 178.7(2) 8_556 .
N5 Cu1 N1 88.74(16) 8_556 .
N5 Cu1 N1 90.73(16) . .
N5 Cu1 N1 88.74(16) . 8_556
N5 Cu1 N1 90.73(16) 8_556 8_556
N5 Cu1 N5 132.6(3) . 8_556
N5 Cu1 N6 100.2(3) 8_556 .
N5 Cu1 N6 127.2(3) 8_556 8_556
N5 Cu1 N6 100.2(3) . 8_556
N5 Cu1 N6 127.2(3) . .
N6 Cu1 N1 91.0(3) . .
N6 Cu1 N1 90.3(3) . 8_556
N6 Cu1 N1 90.3(3) 8_556 .
N6 Cu1 N1 91.0(3) 8_556 8_556
N6 Cu1 N6 27.0(5) . 8_556
N3 Cu2 N3 177.9(3) . 4_565
N3 Cu2 N8B 91.07(14) . .
N3 Cu2 N8B 91.07(14) 4_565 .
N7 Cu2 N3 89.59(6) . 4_565
N7 Cu2 N3 89.59(6) . .
N7 Cu2 N3 89.59(6) 4_565 4_565
N7 Cu2 N3 89.59(6) 4_565 .
N7 Cu2 N7 134.9(5) . 4_565
N7 Cu2 N8B 112.5(2) 4_565 .
N7 Cu2 N8B 112.5(2) . .
N8A Cu2 N3 91.07(14) . .
N8A Cu2 N3 91.07(14) . 4_565
N8A Cu2 N7 112.5(2) . 4_565
N8A Cu2 N7 112.5(2) . .
C1 N1 Cu1 108.4(3) . .
C1 N1 C5 108.9(4) . .
C3 N1 Cu1 112.7(3) . .
C3 N1 C1 110.1(4) . .
C3 N1 C5 105.4(4) . .
C5 N1 Cu1 111.3(3) . .
C4 N2 C2 107.6(4) . .
C4 N2 C6 108.2(4) . .
C4 N2 C11 112.4(3) . .
C6 N2 C2 107.9(4) . .
C6 N2 C11 111.9(3) . .
C11 N2 C2 108.6(3) . .
C7 N3 Cu2 112.2(2) . .
C7 N3 Cu2 112.2(2) 14_665 .
C7 N3 C7 108.6(5) 14_665 .
C7 N3 C9 108.0(3) 14_665 .
C7 N3 C9 108.0(3) . .
C9 N3 Cu2 107.7(3) . .
C8 N4 C8 106.6(5) . 14_665
C8 N4 C10 109.2(3) . .
C8 N4 C10 109.2(3) 14_665 .
C12 N4 C8 112.7(3) . 14_665
C12 N4 C8 112.7(3) . .
C12 N4 C10 106.3(4) . .
C17 N5 Cu1 169.1(5) . .
C19 N6 Cu1 163.8(11) . .
C21 N7 Cu2 168.7(9) . .
C23A N8A Cu2 180.0 . .
C23B N8B Cu2 131(2) 4_565 .
C23B N8B Cu2 131(2) . .
N1 C1 H1A 109.6 . .
N1 C1 H1B 109.6 . .
N1 C1 C2 110.4(4) . .
H1A C1 H1B 108.1 . .
C2 C1 H1A 109.6 . .
C2 C1 H1B 109.6 . .
N2 C2 C1 110.0(4) . .
N2 C2 H2A 109.7 . .
N2 C2 H2B 109.7 . .
C1 C2 H2A 109.7 . .
C1 C2 H2B 109.7 . .
H2A C2 H2B 108.2 . .
N1 C3 H3A 109.3 . .
N1 C3 H3B 109.3 . .
N1 C3 C4 111.6(4) . .
H3A C3 H3B 108.0 . .
C4 C3 H3A 109.3 . .
C4 C3 H3B 109.3 . .
N2 C4 C3 109.2(4) . .
N2 C4 H4A 109.8 . .
N2 C4 H4B 109.8 . .
C3 C4 H4A 109.8 . .
C3 C4 H4B 109.8 . .
H4A C4 H4B 108.3 . .
N1 C5 H5A 109.3 . .
N1 C5 H5B 109.3 . .
N1 C5 C6 111.7(4) . .
H5A C5 H5B 107.9 . .
C6 C5 H5A 109.3 . .
C6 C5 H5B 109.3 . .
N2 C6 C5 109.4(4) . .
N2 C6 H6A 109.8 . .
N2 C6 H6B 109.8 . .
C5 C6 H6A 109.8 . .
C5 C6 H6B 109.8 . .
H6A C6 H6B 108.2 . .
N3 C7 H7A 109.4 . .
N3 C7 H7B 109.4 . .
N3 C7 C8 111.3(4) . .
H7A C7 H7B 108.0 . .
C8 C7 H7A 109.4 . .
C8 C7 H7B 109.4 . .
N4 C8 C7 110.0(4) . .
N4 C8 H8A 109.7 . .
N4 C8 H8B 109.7 . .
C7 C8 H8A 109.7 . .
C7 C8 H8B 109.7 . .
H8A C8 H8B 108.2 . .
N3 C9 H9A 109.5 . .
N3 C9 H9B 109.5 . .
N3 C9 C10 110.6(5) . .
H9A C9 H9B 108.1 . .
C10 C9 H9A 109.5 . .
C10 C9 H9B 109.5 . .
N4 C10 H10A 109.5 . .
N4 C10 H10B 109.5 . .
C9 C10 N4 110.5(5) . .
C9 C10 H10A 109.5 . .
C9 C10 H10B 109.5 . .
H10A C10 H10B 108.1 . .
N2 C11 H11A 108.7 . .
N2 C11 H11B 108.7 . .
H11A C11 H11B 107.6 . .
C14 C11 N2 114.2(3) . .
C14 C11 H11A 108.7 . .
C14 C11 H11B 108.7 . .
N4 C12 H12A 108.5 . .
N4 C12 H12B 108.5 . .
N4 C12 C16 115.1(4) . .
H12A C12 H12B 107.5 . .
C16 C12 H12A 108.5 . .
C16 C12 H12B 108.5 . .
C14 C13 H13 119.7 14_665 .
C14 C13 H13 119.7 . .
C14 C13 C14 120.6(5) 14_665 .
C13 C14 C11 119.5(4) . .
C15 C14 C11 121.1(4) . .
C15 C14 C13 119.1(4) . .
C14 C15 H15 119.7 . .
C14 C15 C16 120.7(4) . .
C16 C15 H15 119.7 . .
C15 C16 C12 119.9(2) 14_665 .
C15 C16 C12 119.9(2) . .
C15 C16 C15 119.8(5) . 14_665
N5 C17 C18 176.7(7) . .
C17 C18 H18A 109.5 . .
C17 C18 H18B 109.5 . .
C17 C18 H18C 109.5 . .
H18A C18 H18B 109.5 . .
H18A C18 H18C 109.5 . .
H18B C18 H18C 109.5 . .
N6 C19 C20 175.9(19) . .
C19 C20 H20A 109.5 . .
C19 C20 H20B 109.5 . .
C19 C20 H20C 109.5 . .
H20A C20 H20B 109.5 . .
H20A C20 H20C 109.5 . .
H20B C20 H20C 109.5 . .
N7 C21 C22 179.0(13) . .
C21 C22 H22A 109.5 . .
C21 C22 H22B 109.5 . .
C21 C22 H22C 109.5 . .
H22A C22 H22B 109.5 . .
H22A C22 H22C 109.5 . .
H22B C22 H22C 109.5 . .
N8A C23A C24A 180.00(2) . .
N8B C23B C24B 139(4) . .
F1 P1 F2 180.0(6) . .
F1 P1 F3A 96.3(4) . .
F1 P1 F4A 90.0(8) . .
F1 P1 F4A 90.0(8) . 14_665
F1 P1 F5 86.1(7) . .
F2 P1 F5 93.9(7) . .
F3A P1 F2 83.7(5) . .
F3A P1 F4A 75.9(7) . .
F3A P1 F4A 75.9(7) . 14_665
F3A P1 F5 177.6(7) . .
F3B P1 F1 87.4(9) 14_665 .
F3B P1 F1 87.4(9) . .
F3B P1 F2 92.6(9) 14_665 .
F3B P1 F2 92.6(9) . .
F3B P1 F3B 68(2) 14_665 .
F4A P1 F2 90.0(8) . .
F4A P1 F2 90.0(8) 14_665 .
F4A P1 F4A 151.6(15) . 14_665
F4A P1 F5 104.2(7) . .
F4A P1 F5 104.2(7) 14_665 .
F4B P1 F1 89.4(16) 14_665 .
F4B P1 F1 89.4(16) . .
F4B P1 F2 90.6(17) 14_665 .
F4B P1 F2 90.6(17) . .
F4B P1 F4B 84(3) 14_665 .
F4C P1 F1 105.2(11) . .
F4C P1 F1 105.2(11) 14_665 .
F4C P1 F2 74.8(11) . .
F4C P1 F2 74.8(11) 14_665 .
F4C P1 F3B 73.7(11) . 14_665
F4C P1 F3B 73.7(11) 14_665 .
F4C P1 F3B 138.8(14) 14_665 14_665
F4C P1 F3B 138.8(14) . .
F4C P1 F4C 135.8(17) . 14_665
P1 F3B F3B 56.1(10) . 14_665
F10 P3 F11 90.8(5) . .
F10 P3 F12 88.9(4) . .
F11 P3 F12 88.7(5) . .
F13 P3 F10 178.3(4) . .
F13 P3 F11 88.9(5) . .
F13 P3 F12 89.5(3) . .
F14 P3 F10 87.0(3) . .
F14 P3 F11 177.6(5) . .
F14 P3 F12 90.1(3) . .
F14 P3 F13 93.2(3) . .
F15 P3 F10 88.6(4) . .
F15 P3 F11 89.1(5) . .
F15 P3 F12 176.7(5) . .
F15 P3 F13 93.0(3) . .
F15 P3 F14 92.0(4) . .
F6 P2 F7 180.0 . .
F6 P2 F8A 89.3(2) . .
F6 P2 F8A 89.3(2) . 4
F6 P2 F8B 100.8(13) . .
F6 P2 F8B 100.8(13) . 4
F6 P2 F9A 86.9(2) . 4
F6 P2 F9A 87.0(2) . .
F6 P2 F9B 109.9(10) . .
F6 P2 F9B 109.9(10) . 4
F7 P2 F8B 79.2(13) . 4
F7 P2 F8B 79.2(13) . .
F7 P2 F9A 93.1(2) . 4
F7 P2 F9A 93.0(2) . .
F7 P2 F9B 70.1(10) . 4
F7 P2 F9B 70.1(10) . .
F8A P2 F7 90.7(2) 4 .
F8A P2 F7 90.7(2) . .
F8A P2 F8A 178.6(5) 4 .
F8A P2 F9A 90.9(3) 4 4
F8A P2 F9A 89.0(3) 4 .
F8A P2 F9A 90.9(3) . .
F8A P2 F9A 89.0(3) . 4
F8B P2 F8B 158(3) 4 .
F8B P2 F9B 79(2) . 4
F8B P2 F9B 79(2) 4 .
F8B P2 F9B 94(2) . .
F8B P2 F9B 94(2) 4 4
F9A P2 F9A 173.9(5) . 4
F9B P2 F9B 140(2) 4 .
N10 C27 C28 176.4(8) . .
C27 C28 H28A 109.5 . .
C27 C28 H28B 109.5 . .
C27 C28 H28C 109.5 . .
H28A C28 H28B 109.5 . .
H28A C28 H28C 109.5 . .
H28B C28 H28C 109.5 . .
N9 C25 C26 180.0 . .
C25 C26 H26A 109.5 . .
C25 C26 H26B 109.5 . .
C25 C26 H26C 109.5 . .
H26A C26 H26B 109.5 . .
H26A C26 H26C 109.5 . .
H26B C26 H26C 109.5 . .

loop_
_geom_bond_atom_site_label_1
_geom_bond_atom_site_label_2
_geom_bond_distance
_geom_bond_site_symmetry_2
Cu1 N1 2.079(3) .
Cu1 N1 2.079(3) 8_556
Cu1 N5 2.027(5) 8_556
Cu1 N5 2.027(5) .
Cu1 N6 2.055(10) .
Cu1 N6 2.055(9) 8_556
Cu2 N3 2.052(4) .
Cu2 N3 2.052(4) 4_565
Cu2 N7 2.037(6) 4_565
Cu2 N7 2.037(6) .
Cu2 N8A 1.93(7) .
Cu2 N8B 2.08(4) .
N1 C1 1.471(7) .
N1 C3 1.470(6) .
N1 C5 1.491(6) .
N2 C2 1.512(6) .
N2 C4 1.503(6) .
N2 C6 1.504(6) .
N2 C11 1.505(5) .
N3 C7 1.489(5) .
N3 C7 1.489(5) 14_665
N3 C9 1.507(8) .
N4 C8 1.494(5) .
N4 C8 1.494(5) 14_665
N4 C10 1.526(8) .
N4 C12 1.491(6) .
N5 C17 1.151(7) .
N6 C19 1.120(17) .
N7 C21 1.142(10) .
N8A C23A 1.33(7) .
N8B C23B 1.24(5) .
N8B C23B 1.24(5) 4_565
C1 H1A 0.9700 .
C1 H1B 0.9700 .
C1 C2 1.530(7) .
C2 H2A 0.9700 .
C2 H2B 0.9700 .
C3 H3A 0.9700 .
C3 H3B 0.9700 .
C3 C4 1.534(7) .
C4 H4A 0.9700 .
C4 H4B 0.9700 .
C5 H5A 0.9700 .
C5 H5B 0.9700 .
C5 C6 1.505(7) .
C6 H6A 0.9700 .
C6 H6B 0.9700 .
C7 H7A 0.9700 .
C7 H7B 0.9700 .
C7 C8 1.523(5) .
C8 H8A 0.9700 .
C8 H8B 0.9700 .
C9 H9A 0.9700 .
C9 H9B 0.9700 .
C9 C10 1.512(9) .
C10 H10A 0.9700 .
C10 H10B 0.9700 .
C11 H11A 0.9700 .
C11 H11B 0.9700 .
C11 C14 1.504(5) .
C12 H12A 0.9700 .
C12 H12B 0.9700 .
C12 C16 1.528(7) .
C13 H13 0.9300 .
C13 C14 1.399(5) 14_665
C13 C14 1.399(5) .
C14 C15 1.385(6) .
C15 H15 0.9300 .
C15 C16 1.388(5) .
C16 C15 1.388(5) 14_665
C17 C18 1.420(9) .
C18 H18A 0.9600 .
C18 H18B 0.9600 .
C18 H18C 0.9600 .
C19 C20 1.43(2) .
C20 H20A 0.9600 .
C20 H20B 0.9600 .
C20 H20C 0.9600 .
C21 C22 1.461(13) .
C22 H22A 0.9600 .
C22 H22B 0.9600 .
C22 H22C 0.9600 .
C23A C24A 1.49(6) .
C23B C24B 1.36(6) .
P1 F1 1.541(6) .
P1 F2 1.587(9) .
P1 F3A 1.559(8) .
P1 F3B 1.53(2) 14_665
P1 F3B 1.53(2) .
P1 F4A 1.574(14) 14_665
P1 F4A 1.574(14) .
P1 F4B 1.47(3) 14_665
P1 F4B 1.47(3) .
P1 F5 1.610(12) .
P1 F4C 1.478(13) 14_665
P1 F4C 1.478(13) .
F3B F3B 1.71(4) 14_665
P3 F10 1.588(6) .
P3 F11 1.603(8) .
P3 F12 1.610(6) .
P3 F13 1.578(5) .
P3 F14 1.576(5) .
P3 F15 1.539(6) .
P2 F6 1.563(6) .
P2 F7 1.577(6) .
P2 F8A 1.575(5) .
P2 F8A 1.575(5) 4
P2 F8B 1.64(4) .
P2 F8B 1.64(4) 4
P2 F9A 1.583(5) .
P2 F9A 1.583(5) 4
P2 F9B 1.80(4) 4
P2 F9B 1.80(4) .
N10 C27 1.157(9) .
C27 C28 1.429(11) .
C28 H28A 0.9600 .
C28 H28B 0.9600 .
C28 H28C 0.9600 .
N9 C25 1.144(19) .
C25 C26 1.40(2) .
C26 H26A 0.9600 .
C26 H26B 0.9600 .
C26 H26C 0.9600 .

loop_
_geom_torsion_atom_site_label_1
_geom_torsion_atom_site_label_2
_geom_torsion_atom_site_label_3
_geom_torsion_atom_site_label_4
_geom_torsion
_geom_torsion_site_symmetry_1
_geom_torsion_site_symmetry_4
Cu1 N1 C1 C2 -174.3(4) . .
Cu1 N1 C3 C4 -175.7(4) . .
Cu1 N1 C5 C6 -169.7(4) . .
Cu2 N3 C7 C8 -179.2(3) . .
Cu2 N3 C9 C10 180.000(1) . .
Cu2 N8B C23B C24B 180.000(11) . .
N1 C1 C2 N2 -12.2(6) . .
N1 C3 C4 N2 -8.6(6) . .
N1 C5 C6 N2 -13.7(6) . .
N2 C11 C14 C13 96.7(5) . .
N2 C11 C14 C15 -89.1(4) . .
N3 C7 C8 N4 2.7(6) . .
N3 C9 C10 N4 0.000(3) . .
N4 C12 C16 C15 93.6(4) . .
N4 C12 C16 C15 -93.6(4) . 14_665
C1 N1 C3 C4 63.2(6) . .
C1 N1 C5 C6 -50.3(6) . .
C2 N2 C4 C3 -53.1(5) . .
C2 N2 C6 C5 65.5(5) . .
C2 N2 C11 C14 -174.1(4) . .
C3 N1 C1 C2 -50.6(5) . .
C3 N1 C5 C6 67.8(6) . .
C4 N2 C2 C1 65.5(5) . .
C4 N2 C6 C5 -50.7(5) . .
C4 N2 C11 C14 -55.1(5) . .
C5 N1 C1 C2 64.5(5) . .
C5 N1 C3 C4 -54.1(6) . .
C6 N2 C2 C1 -51.0(5) . .
C6 N2 C4 C3 63.2(5) . .
C6 N2 C11 C14 66.9(5) . .
C7 N3 C7 C8 56.2(6) 14_665 .
C7 N3 C9 C10 -58.6(3) 14_665 .
C7 N3 C9 C10 58.6(3) . .
C8 N4 C8 C7 -61.6(6) 14_665 .
C8 N4 C10 C9 -58.1(3) . .
C8 N4 C10 C9 58.1(3) 14_665 .
C8 N4 C12 C16 -60.4(3) 14_665 .
C8 N4 C12 C16 60.4(3) . .
C9 N3 C7 C8 -60.7(5) . .
C10 N4 C8 C7 56.3(5) . .
C10 N4 C12 C16 180.000(1) . .
C11 N2 C2 C1 -172.5(4) . .
C11 N2 C4 C3 -172.7(4) . .
C11 N2 C6 C5 -175.1(4) . .
C11 C14 C15 C16 -175.8(3) . .
C12 N4 C8 C7 174.2(4) . .
C12 N4 C10 C9 180.000(2) . .
C13 C14 C15 C16 -1.6(6) . .
C14 C13 C14 C11 175.7(3) 14_665 .
C14 C13 C14 C15 1.4(7) 14_665 .
C14 C15 C16 C12 174.5(4) . .
C14 C15 C16 C15 1.8(7) . 14_665
F1 P1 F3B F3B -88.3(6) . 14_665
F2 P1 F3B F3B 91.7(6) . 14_665
F3A P1 F3B F3B 17(2) . 14_665
F4A P1 F3B F3B 0.8(9) . 14_665
F4A P1 F3B F3B 178.9(12) 14_665 14_665
F4B P1 F3B F3B -177.0(19) 14_665 14_665
F5 P1 F3B F3B -168(2) . 14_665
F4C P1 F3B F3B 22.0(17) . 14_665
F4C P1 F3B F3B 165.1(12) 14_665 14_665

loop_
_smtbx_masks_void_nr
_smtbx_masks_void_average_x
_smtbx_masks_void_average_y
_smtbx_masks_void_average_z
_smtbx_masks_void_volume
_smtbx_masks_void_count_electrons
_smtbx_masks_void_content
1 -0.799 -0.921 0.073 4683.5 1902.5 '16 PF6-, 40 CH3CN'
2 0.250 0.250 0.750 22.4 0.0 ?
3 0.250 0.250 0.250 22.4 0.0 ?
4 0.750 0.750 0.250 22.4 0.0 ?
5 0.750 0.750 0.750 22.4 0.0 ?
